data_4325632
loop_
_publ_author_name
'Galina V. Romanenko'
'Ksenia Yu. Maryunina'
'Artem S. Bogomyakov'
'Renad Z. Sagdeev'
'Victor I. Ovcharenko'

_publ_section_title
;
 Relationship between the Thermally Induced Reorientations of Aromatic
 Solvate Molecules in Cu(hfac)2- Nitroxide Breathing Crystals and the
 Character of the Magnetic Anomaly
;
_journal_name_full 'Inorganic Chemistry'
_journal_page_first 6597
_journal_page_last 6609
_journal_paper_doi 10.1021/ic200444e
_journal_volume 50
_journal_year 2011
_chemical_formula_sum 'C28 H30 Cu F12 N4 O6'
_chemical_formula_weight 810.10
_chemical_name_systematic
; 
 ? 
;
_space_group_IT_number 2
_symmetry_cell_setting triclinic
_symmetry_space_group_name_Hall '-P 1'
_symmetry_space_group_name_H-M 'P -1'
_atom_sites_solution_hydrogens geom
_atom_sites_solution_primary direct
_atom_sites_solution_secondary difmap
_audit_creation_method SHELXL-97
_cell_angle_alpha 100.497(5)
_cell_angle_beta 102.830(5)
_cell_angle_gamma 104.479(5)
_cell_formula_units_Z 2
_cell_length_a 10.527(3)
_cell_length_b 13.119(4)
_cell_length_c 13.907(4)
_cell_measurement_reflns_used 2684
_cell_measurement_temperature 240(2)
_cell_measurement_theta_max 22.61
_cell_measurement_theta_min 2.23
_cell_volume 1754.8(9)
_computing_cell_refinement 'Bruker SMART'
_computing_data_collection 'Bruker SMART'
_computing_data_reduction 'Bruker SAINT'
_computing_molecular_graphics 'Bruker SHELXTL'
_computing_publication_material 'Bruker SHELXTL'
_computing_structure_refinement 'SHELXL-97 (Sheldrick, 1997)'
_computing_structure_solution 'SHELXS-97 (Sheldrick, 1990)'
_diffrn_ambient_temperature 240(2)
_diffrn_measured_fraction_theta_full 0.984
_diffrn_measured_fraction_theta_max 0.984
_diffrn_measurement_device_type 'CCD area detector'
_diffrn_measurement_method 'phi and omega scans'
_diffrn_radiation_monochromator graphite
_diffrn_radiation_source 'fine-focus sealed tube'
_diffrn_radiation_type MoK\a
_diffrn_radiation_wavelength 0.71073
_diffrn_reflns_av_R_equivalents 0.0585
_diffrn_reflns_av_sigmaI/netI 0.0862
_diffrn_reflns_limit_h_max 13
_diffrn_reflns_limit_h_min -12
_diffrn_reflns_limit_k_max 16
_diffrn_reflns_limit_k_min -16
_diffrn_reflns_limit_l_max 17
_diffrn_reflns_limit_l_min -14
_diffrn_reflns_number 11559
_diffrn_reflns_theta_full 26.42
_diffrn_reflns_theta_max 26.42
_diffrn_reflns_theta_min 1.96
_exptl_absorpt_coefficient_mu 0.731
_exptl_absorpt_correction_type none
_exptl_crystal_density_diffrn 1.533
_exptl_crystal_F_000 822
_refine_diff_density_max 0.808
_refine_diff_density_min -0.361
_refine_diff_density_rms 0.112
_refine_ls_extinction_method none
_refine_ls_goodness_of_fit_ref 1.004
_refine_ls_hydrogen_treatment constr
_refine_ls_matrix_type full
_refine_ls_number_parameters 535
_refine_ls_number_reflns 7105
_refine_ls_number_restraints 0
_refine_ls_restrained_S_all 1.004
_refine_ls_R_factor_all 0.0986
_refine_ls_R_factor_gt 0.0632
_refine_ls_shift/su_max 0.007
_refine_ls_shift/su_mean 0.000
_refine_ls_structure_factor_coef Fsqd
_refine_ls_weighting_details 'calc w=1/[\s^2^(Fo^2^)+(0.0839P)^2^+0.0000P] where P=(Fo^2^+2Fc^2^)/3'
_refine_ls_weighting_scheme calc
_refine_ls_wR_factor_gt 0.1571
_refine_ls_wR_factor_ref 0.1765
_reflns_number_gt 4420
_reflns_number_total 7105
_reflns_threshold_expression >2sigma(I)
_cod_data_source_file ic200444e_si_002_37.cif
_cod_data_source_block px240
_cod_original_cell_volume 1754.7(9)
_cod_database_code 4325632

loop_
_symmetry_equiv_pos_as_xyz
'x, y, z'
'-x, -y, -z'

loop_
_atom_site_label
_atom_site_type_symbol
_atom_site_fract_x
_atom_site_fract_y
_atom_site_fract_z
_atom_site_U_iso_or_equiv
_atom_site_adp_type
_atom_site_occupancy
_atom_site_symmetry_multiplicity
_atom_site_calc_flag
_atom_site_refinement_flags
Cu1 Cu 0.5000 0.5000 0.5000 0.0412(2) Uani 1 2 d S
O1 O 0.3461(4) 0.3540(2) 0.4603(2) 0.0631(8) Uani 1 1 d .
C1 C 0.1510(7) 0.2224(5) 0.4587(5) 0.0778(15) Uani 1 1 d .
F1 F 0.070(2) 0.2026(16) 0.3708(13) 0.153(10) Uani 0.50 1 d P
F2 F 0.223(3) 0.1593(14) 0.4649(19) 0.110(7) Uani 0.50 1 d P
F3 F 0.068(3) 0.199(2) 0.510(2) 0.113(8) Uani 0.50 1 d P
F3A F 0.114(3) 0.1802(15) 0.3612(15) 0.143(10) Uani 0.50 1 d P
F2A F 0.043(3) 0.213(2) 0.501(3) 0.133(10) Uani 0.50 1 d P
F1A F 0.212(3) 0.157(2) 0.501(2) 0.143(11) Uani 0.50 1 d P
C2 C 0.2401(5) 0.3407(3) 0.4876(3) 0.0571(11) Uani 1 1 d .
C3 C 0.1945(5) 0.4196(4) 0.5387(3) 0.0602(12) Uani 1 1 d .
H3A H 0.1139 0.3978 0.5582 0.072 Uiso 1 1 calc R
C4 C 0.2648(5) 0.5292(3) 0.5615(3) 0.0514(10) Uani 1 1 d .
C5 C 0.2063(6) 0.6086(5) 0.6163(5) 0.0717(15) Uani 1 1 d .
F4 F 0.308(3) 0.668(2) 0.7163(16) 0.087(4) Uani 0.50 1 d P
F5 F 0.0890(4) 0.5641(3) 0.6334(3) 0.1033(11) Uani 1 1 d .
F6 F 0.171(3) 0.673(3) 0.5455(19) 0.086(6) Uani 0.50 1 d P
F4A F 0.198(4) 0.685(3) 0.5815(19) 0.105(8) Uani 0.50 1 d P
F6A F 0.275(3) 0.661(2) 0.6894(17) 0.116(7) Uani 0.50 1 d P
O2 O 0.3708(3) 0.5743(2) 0.5407(2) 0.0543(8) Uani 1 1 d .
Cu2 Cu 0.0000 0.0000 0.0000 0.0529(2) Uani 1 2 d S
O3 O 0.1447(3) -0.0666(2) -0.0080(2) 0.0567(8) Uani 1 1 d .
C6 C 0.3040(6) -0.1334(4) -0.0674(5) 0.0769(16) Uani 1 1 d .
F7 F 0.3838(4) -0.1103(3) 0.0251(3) 0.1170(13) Uani 1 1 d .
F8 F 0.3805(4) -0.1237(3) -0.1294(3) 0.1222(14) Uani 1 1 d .
F9 F 0.2340(4) -0.2380(3) -0.0898(3) 0.1277(15) Uani 1 1 d .
C7 C 0.2055(5) -0.0649(3) -0.0752(4) 0.0583(12) Uani 1 1 d .
C8 C 0.1920(6) -0.0129(4) -0.1524(4) 0.0766(16) Uani 1 1 d .
H8A H 0.2452 -0.0195 -0.1979 0.092 Uiso 1 1 calc R
C9 C 0.1028(6) 0.0494(3) -0.1663(4) 0.0660(14) Uani 1 1 d .
C10 C 0.0959(9) 0.1039(6) -0.2541(6) 0.0857(18) Uani 1 1 d .
F10 F -0.025(3) 0.0770(18) -0.3133(15) 0.140(13) Uani 0.50 1 d P
F11 F 0.118(2) 0.2078(10) -0.2217(13) 0.110(5) Uani 0.50 1 d P
F12 F 0.184(3) 0.094(3) -0.304(2) 0.177(9) Uani 0.50 1 d P
F10A F 0.198(3) 0.1913(19) -0.2283(16) 0.185(10) Uani 0.50 1 d P
F11A F -0.016(3) 0.124(3) -0.284(2) 0.173(15) Uani 0.50 1 d P
F12A F 0.096(2) 0.0396(10) -0.3378(9) 0.116(5) Uani 0.50 1 d P
O4 O 0.0250(3) 0.0677(2) -0.1136(2) 0.0622(8) Uani 1 1 d .
O01 O 0.4684(3) 0.5154(2) 0.3446(2) 0.0548(7) Uani 1 1 d .
N1 N 0.3644(4) 0.5325(2) 0.2871(3) 0.0559(10) Uani 1 1 d .
C01 C 0.3654(5) 0.6448(3) 0.2756(4) 0.0599(12) Uani 1 1 d .
C02 C 0.4654(6) 0.6766(4) 0.2149(4) 0.0825(17) Uani 1 1 d .
H02A H 0.4337 0.6262 0.1481 0.124 Uiso 1 1 calc R
H02B H 0.5547 0.6743 0.2503 0.124 Uiso 1 1 calc R
H02C H 0.4718 0.7497 0.2075 0.124 Uiso 1 1 calc R
C03 C 0.4143(6) 0.7242(3) 0.3808(4) 0.0706(14) Uani 1 1 d .
H03A H 0.5101 0.7334 0.4110 0.106 Uiso 1 1 calc R
H03B H 0.3610 0.6957 0.4239 0.106 Uiso 1 1 calc R
H03C H 0.4028 0.7939 0.3742 0.106 Uiso 1 1 calc R
C04 C 0.2161(6) 0.6232(3) 0.2192(4) 0.0689(14) Uani 1 1 d .
C05 C 0.1903(7) 0.6840(4) 0.1382(5) 0.109(2) Uani 1 1 d .
H05A H 0.2474 0.6744 0.0934 0.164 Uiso 1 1 calc R
H05B H 0.2121 0.7608 0.1702 0.164 Uiso 1 1 calc R
H05C H 0.0949 0.6559 0.0989 0.164 Uiso 1 1 calc R
C06 C 0.1242(6) 0.6327(5) 0.2911(5) 0.0963(19) Uani 1 1 d .
H06A H 0.1425 0.5921 0.3414 0.144 Uiso 1 1 calc R
H06B H 0.0289 0.6035 0.2516 0.144 Uiso 1 1 calc R
H06C H 0.1436 0.7086 0.3252 0.144 Uiso 1 1 calc R
N2 N 0.1761(5) 0.5032(3) 0.1682(3) 0.0699(11) Uani 1 1 d .
O02 O 0.0666(4) 0.4542(3) 0.0978(3) 0.1013(14) Uani 1 1 d .
C07 C 0.2633(5) 0.4567(3) 0.2170(4) 0.0566(11) Uani 1 1 d .
C08 C 0.2439(4) 0.3404(3) 0.1940(3) 0.0504(10) Uani 1 1 d .
C09 C 0.1336(5) 0.2578(3) 0.1208(3) 0.0585(12) Uani 1 1 d .
H09A H 0.0587 0.2697 0.0782 0.070 Uiso 1 1 calc R
N3 N 0.1514(4) 0.1615(3) 0.1210(3) 0.0553(9) Uani 1 1 d .
N4 N 0.2723(4) 0.1819(2) 0.1937(3) 0.0530(9) Uani 1 1 d .
C041 C 0.3192(6) 0.0907(4) 0.2180(4) 0.0789(16) Uani 1 1 d .
H04A H 0.2441 0.0395 0.2318 0.095 Uiso 1 1 calc R
H04B H 0.3371 0.0528 0.1573 0.095 Uiso 1 1 calc R
C042 C 0.4380(5) 0.1166(3) 0.3018(4) 0.0634(13) Uani 1 1 d .
H04C H 0.4210 0.1533 0.3635 0.076 Uiso 1 1 calc R
H04D H 0.5143 0.1672 0.2888 0.076 Uiso 1 1 calc R
C043 C 0.4780(6) 0.0179(4) 0.3202(4) 0.0801(16) Uani 1 1 d .
H04E H 0.4045 -0.0297 0.3386 0.096 Uiso 1 1 calc R
H04F H 0.4868 -0.0222 0.2565 0.096 Uiso 1 1 calc R
C044 C 0.6103(7) 0.0436(5) 0.4030(5) 0.098(2) Uani 1 1 d .
H04G H 0.6297 -0.0235 0.4104 0.148 Uiso 1 1 calc R
H04H H 0.6018 0.0815 0.4669 0.148 Uiso 1 1 calc R
H04I H 0.6843 0.0894 0.3847 0.148 Uiso 1 1 calc R
C010 C 0.3283(5) 0.2873(3) 0.2379(3) 0.0507(10) Uani 1 1 d .
H01A H 0.4108 0.3197 0.2899 0.061 Uiso 1 1 calc R
C1S C -0.3883(7) 0.5820(5) 0.0092(5) 0.0887(19) Uani 1 1 d .
H1SA H -0.3111 0.6399 0.0150 0.106 Uiso 1 1 calc R
C2S C -0.3745(7) 0.5056(7) 0.0617(5) 0.0908(18) Uani 1 1 d .
C3S C -0.2335(9) 0.5219(7) 0.1348(7) 0.166(4) Uani 1 1 d .
H3SA H -0.2384 0.4617 0.1668 0.250 Uiso 1 1 calc R
H3SB H -0.2072 0.5895 0.1868 0.250 Uiso 1 1 calc R
H3SC H -0.1663 0.5246 0.0969 0.250 Uiso 1 1 calc R
C4S C -0.4889(8) 0.4240(5) 0.0513(5) 0.0877(17) Uani 1 1 d .
H4SA H -0.4827 0.3704 0.0871 0.105 Uiso 1 1 calc R

loop_
_atom_site_aniso_label
_atom_site_aniso_U_11
_atom_site_aniso_U_22
_atom_site_aniso_U_33
_atom_site_aniso_U_23
_atom_site_aniso_U_13
_atom_site_aniso_U_12
Cu1 0.0420(4) 0.0325(3) 0.0425(4) 0.0066(3) 0.0075(3) 0.0057(3)
O1 0.080(2) 0.0587(19) 0.056(2) 0.0148(15) 0.0271(18) 0.0219(17)
C1 0.082(5) 0.060(3) 0.077(5) 0.007(3) 0.020(4) 0.005(3)
F1 0.187(16) 0.098(10) 0.081(11) -0.011(7) -0.053(11) -0.012(9)
F2 0.097(10) 0.046(6) 0.18(2) 0.021(8) 0.049(13) 0.015(5)
F3 0.14(2) 0.063(7) 0.149(13) 0.029(7) 0.090(14) 0.011(9)
F3A 0.216(19) 0.069(7) 0.094(10) -0.020(6) 0.073(12) -0.040(9)
F2A 0.081(8) 0.060(9) 0.23(2) 0.022(9) 0.044(9) -0.007(8)
F1A 0.16(2) 0.089(9) 0.178(18) 0.082(10) 0.016(12) 0.019(9)
C2 0.062(3) 0.055(3) 0.043(3) 0.010(2) 0.005(2) 0.008(2)
C3 0.053(3) 0.061(3) 0.063(3) 0.014(2) 0.020(2) 0.009(2)
C4 0.049(3) 0.054(2) 0.047(3) 0.014(2) 0.009(2) 0.010(2)
C5 0.066(4) 0.060(3) 0.086(5) 0.014(3) 0.030(3) 0.011(3)
F4 0.073(10) 0.092(7) 0.052(9) -0.030(6) 0.003(7) -0.003(6)
F5 0.093(3) 0.087(2) 0.143(3) 0.018(2) 0.071(2) 0.0263(19)
F6 0.120(13) 0.091(10) 0.092(13) 0.044(10) 0.052(11) 0.073(10)
F4A 0.128(14) 0.094(8) 0.12(2) 0.039(13) 0.051(15) 0.049(9)
F6A 0.085(13) 0.141(10) 0.062(11) -0.052(9) -0.006(8) 0.010(9)
O2 0.058(2) 0.0485(16) 0.061(2) 0.0221(14) 0.0204(16) 0.0139(14)
Cu2 0.0614(5) 0.0461(4) 0.0469(5) 0.0053(3) 0.0249(4) 0.0049(3)
O3 0.062(2) 0.0497(16) 0.0507(18) -0.0007(14) 0.0232(16) 0.0065(14)
C6 0.088(4) 0.070(4) 0.080(4) 0.007(3) 0.044(4) 0.026(3)
F7 0.118(3) 0.141(3) 0.100(3) 0.005(2) 0.026(2) 0.073(3)
F8 0.147(3) 0.130(3) 0.149(3) 0.052(3) 0.107(3) 0.075(3)
F9 0.163(4) 0.065(2) 0.180(4) 0.028(2) 0.089(3) 0.045(2)
C7 0.063(3) 0.040(2) 0.057(3) -0.006(2) 0.022(3) -0.002(2)
C8 0.103(4) 0.059(3) 0.080(4) 0.013(3) 0.061(4) 0.018(3)
C9 0.087(4) 0.043(2) 0.060(3) 0.005(2) 0.034(3) 0.000(2)
C10 0.123(6) 0.071(4) 0.083(5) 0.027(4) 0.060(5) 0.032(5)
F10 0.19(3) 0.119(10) 0.065(7) 0.042(7) 0.001(10) -0.027(14)
F11 0.159(15) 0.052(5) 0.117(8) 0.031(5) 0.040(12) 0.020(8)
F12 0.27(2) 0.24(2) 0.22(2) 0.188(17) 0.215(19) 0.186(17)
F10A 0.20(2) 0.131(16) 0.165(15) 0.083(15) 0.038(15) -0.066(13)
F11A 0.21(3) 0.27(3) 0.16(2) 0.13(2) 0.11(2) 0.16(3)
F12A 0.177(14) 0.103(7) 0.069(5) 0.019(5) 0.052(8) 0.030(8)
O4 0.079(2) 0.0487(17) 0.059(2) 0.0099(14) 0.0335(18) 0.0094(16)
O01 0.055(2) 0.0373(15) 0.065(2) 0.0053(13) 0.0130(16) 0.0095(13)
N1 0.061(3) 0.0309(17) 0.078(3) 0.0143(18) 0.028(2) 0.0115(17)
C01 0.086(4) 0.031(2) 0.069(3) 0.016(2) 0.032(3) 0.019(2)
C02 0.114(5) 0.038(2) 0.096(4) 0.011(2) 0.059(4) 0.003(3)
C03 0.105(4) 0.040(2) 0.075(3) 0.016(2) 0.031(3) 0.028(3)
C04 0.088(4) 0.041(2) 0.081(4) 0.021(2) 0.022(3) 0.024(2)
C05 0.151(6) 0.059(3) 0.106(5) 0.044(3) -0.001(4) 0.028(4)
C06 0.085(4) 0.079(4) 0.130(6) 0.025(4) 0.031(4) 0.034(3)
N2 0.077(3) 0.045(2) 0.081(3) 0.023(2) 0.006(2) 0.016(2)
O02 0.100(3) 0.068(2) 0.116(3) 0.034(2) -0.012(3) 0.022(2)
C07 0.059(3) 0.043(2) 0.069(3) 0.021(2) 0.017(2) 0.012(2)
C08 0.058(3) 0.0320(19) 0.054(3) 0.0092(18) 0.013(2) 0.0033(18)
C09 0.063(3) 0.044(2) 0.061(3) 0.016(2) 0.009(2) 0.008(2)
N3 0.061(3) 0.0359(18) 0.055(2) 0.0067(16) 0.0059(19) 0.0028(16)
N4 0.072(3) 0.0299(16) 0.050(2) 0.0044(15) 0.0148(19) 0.0095(16)
C041 0.105(5) 0.039(2) 0.079(4) 0.003(2) 0.004(3) 0.027(3)
C042 0.085(4) 0.042(2) 0.061(3) 0.009(2) 0.017(3) 0.022(2)
C043 0.114(5) 0.046(3) 0.080(4) 0.017(3) 0.017(3) 0.032(3)
C044 0.131(6) 0.077(4) 0.107(5) 0.031(3) 0.037(4) 0.056(4)
C010 0.067(3) 0.032(2) 0.045(2) 0.0039(17) 0.011(2) 0.0101(19)
C1S 0.085(5) 0.084(4) 0.074(4) -0.006(3) 0.041(4) -0.010(3)
C2S 0.073(4) 0.143(6) 0.067(4) 0.027(4) 0.022(3) 0.050(4)
C3S 0.139(8) 0.168(8) 0.167(9) 0.014(6) -0.008(6) 0.070(7)
C4S 0.102(5) 0.084(4) 0.087(4) 0.034(3) 0.028(4) 0.034(4)

loop_
_atom_type_symbol
_atom_type_description
_atom_type_scat_dispersion_real
_atom_type_scat_dispersion_imag
_atom_type_scat_source
C C 0.0033 0.0016 'International Tables Vol C Tables 4.2.6.8 and 6.1.1.4'
H H 0.0000 0.0000 'International Tables Vol C Tables 4.2.6.8 and 6.1.1.4'
N N 0.0061 0.0033 'International Tables Vol C Tables 4.2.6.8 and 6.1.1.4'
O O 0.0106 0.0060 'International Tables Vol C Tables 4.2.6.8 and 6.1.1.4'
F F 0.0171 0.0103 'International Tables Vol C Tables 4.2.6.8 and 6.1.1.4'
Cu Cu 0.3201 1.2651 'International Tables Vol C Tables 4.2.6.8 and 6.1.1.4'

loop_
_geom_angle_atom_site_label_1
_geom_angle_atom_site_label_2
_geom_angle_atom_site_label_3
_geom_angle
_geom_angle_site_symmetry_1
_geom_angle_site_symmetry_3
O2 Cu1 O2 179.999(1) . 2_666
O2 Cu1 O1 91.38(12) . 2_666
O2 Cu1 O1 88.62(12) 2_666 2_666
O2 Cu1 O1 88.62(12) . .
O2 Cu1 O1 91.38(12) 2_666 .
O1 Cu1 O1 180.0 2_666 .
O2 Cu1 O01 99.01(11) . .
O2 Cu1 O01 80.99(11) 2_666 .
O1 Cu1 O01 86.36(11) 2_666 .
O1 Cu1 O01 93.64(11) . .
O2 Cu1 O01 80.99(11) . 2_666
O2 Cu1 O01 99.01(11) 2_666 2_666
O1 Cu1 O01 93.64(11) 2_666 2_666
O1 Cu1 O01 86.36(11) . 2_666
O01 Cu1 O01 179.999(1) . 2_666
C2 O1 Cu1 124.3(3) . .
F2 C1 F1 112.9(17) . .
F2 C1 F3 107(2) . .
F1 C1 F3 101(2) . .
F2 C1 F3A 86.3(17) . .
F1 C1 F3A 28(2) . .
F3 C1 F3A 119.7(18) . .
F2 C1 F1A 24(2) . .
F1 C1 F1A 128.8(17) . .
F3 C1 F1A 86(2) . .
F3A C1 F1A 105.9(16) . .
F2 C1 F2A 121.4(18) . .
F1 C1 F2A 90.7(18) . .
F3 C1 F2A 15(3) . .
F3A C1 F2A 113.5(17) . .
F1A C1 F2A 100.5(19) . .
F2 C1 C2 111.2(12) . .
F1 C1 C2 108.3(11) . .
F3 C1 C2 115.9(13) . .
F3A C1 C2 112.2(9) . .
F1A C1 C2 113.9(15) . .
F2A C1 C2 110.2(14) . .
F3A F1 C1 79(3) . .
F1A F2 C1 87(5) . .
F1A F2 F3A 126(6) . .
C1 F2 F3A 47.9(11) . .
F1 F3A C1 73(3) . .
F1 F3A F2 116(3) . .
C1 F3A F2 45.8(11) . .
F2 F1A C1 69(4) . .
O1 C2 C3 127.9(4) . .
O1 C2 C1 113.8(5) . .
C3 C2 C1 118.2(5) . .
C4 C3 C2 121.6(4) . .
O2 C4 C3 129.0(4) . .
O2 C4 C5 113.3(4) . .
C3 C4 C5 117.7(4) . .
F6A C5 F4A 93(2) . .
F6A C5 F5 106.5(18) . .
F4A C5 F5 109.0(18) . .
F6A C5 F6 111(2) . .
F4A C5 F6 18(3) . .
F5 C5 F6 103.7(15) . .
F6A C5 F4 8(3) . .
F4A C5 F4 99.2(18) . .
F5 C5 F4 108.1(12) . .
F6 C5 F4 117.3(17) . .
F6A C5 C4 114.8(19) . .
F4A C5 C4 116.5(14) . .
F5 C5 C4 115.0(5) . .
F6 C5 C4 105.4(10) . .
F4 C5 C4 107.6(14) . .
F4A F6 C5 51(7) . .
F6 F4A C5 111(8) . .
F6 F4A F6A 152(8) . .
C5 F4A F6A 41.0(12) . .
C5 F6A F4A 46.4(16) . .
C4 O2 Cu1 124.9(3) . .
O3 Cu2 O3 180.0 . 2
O3 Cu2 O4 92.57(13) . .
O3 Cu2 O4 87.43(13) 2 .
O3 Cu2 O4 87.43(13) . 2
O3 Cu2 O4 92.57(13) 2 2
O4 Cu2 O4 180.0 . 2
O3 Cu2 N3 86.45(12) . 2
O3 Cu2 N3 93.55(12) 2 2
O4 Cu2 N3 89.37(12) . 2
O4 Cu2 N3 90.63(12) 2 2
O3 Cu2 N3 93.55(12) . .
O3 Cu2 N3 86.45(12) 2 .
O4 Cu2 N3 90.63(12) . .
O4 Cu2 N3 89.37(12) 2 .
N3 Cu2 N3 180.0 2 .
C7 O3 Cu2 124.5(3) . .
F7 C6 F8 108.2(5) . .
F7 C6 F9 106.2(5) . .
F8 C6 F9 106.5(4) . .
F7 C6 C7 111.6(4) . .
F8 C6 C7 113.9(5) . .
F9 C6 C7 109.9(5) . .
C6 F9 O02 150.8(3) . 2
O3 C7 C8 128.4(5) . .
O3 C7 C6 112.4(4) . .
C8 C7 C6 119.2(4) . .
C7 C8 C9 122.9(4) . .
O4 C9 C8 127.5(5) . .
O4 C9 C10 113.7(5) . .
C8 C9 C10 118.7(5) . .
F10 C10 F10A 132.6(14) . .
F10 C10 F11A 29.4(16) . .
F10A C10 F11A 110.8(15) . .
F10 C10 F11 100.2(13) . .
F10A C10 F11 42.4(12) . .
F11A C10 F11 72.2(15) . .
F10 C10 F12 111.6(16) . .
F10A C10 F12 68.5(12) . .
F11A C10 F12 127.6(14) . .
F11 C10 F12 105.7(12) . .
F10 C10 F12A 74.0(14) . .
F10A C10 F12A 110.2(12) . .
F11A C10 F12A 100.1(16) . .
F11 C10 F12A 135.3(9) . .
F12 C10 F12A 43.8(13) . .
F10 C10 C9 112.4(10) . .
F10A C10 C9 109.1(12) . .
F11A C10 C9 114.2(11) . .
F11 C10 C9 110.9(9) . .
F12 C10 C9 114.8(9) . .
F12A C10 C9 112.2(8) . .
F11A F10 C10 75(4) . .
F11A F10 F12A 122(5) . .
C10 F10 F12A 54.1(13) . .
F10A F11 C10 68.2(15) . .
F10A F11 F11A 116(2) . .
C10 F11 F11A 52.8(11) . .
F12A F12 C10 69.1(13) . .
F12A F12 F10A 122(2) . .
C10 F12 F10A 55.7(9) . .
F11 F10A C10 69.4(16) . .
F11 F10A F12 118(3) . .
C10 F10A F12 55.8(10) . .
F10 F11A C10 76(4) . .
F10 F11A F11 128(5) . .
C10 F11A F11 54.9(13) . .
F12 F12A C10 67.1(14) . .
F12 F12A F10 112.3(19) . .
C10 F12A F10 52.0(10) . .
C9 O4 Cu2 123.6(3) . .
N1 O01 Cu1 128.3(3) . .
O01 N1 C07 124.9(3) . .
O01 N1 C01 121.8(4) . .
C07 N1 C01 111.6(4) . .
O01 N1 O02 153.8(2) . .
C07 N1 O02 28.9(2) . .
C01 N1 O02 83.3(3) . .
N1 C01 C02 106.5(4) . .
N1 C01 C03 109.4(4) . .
C02 C01 C03 109.8(4) . .
N1 C01 C04 100.5(3) . .
C02 C01 C04 114.9(5) . .
C03 C01 C04 115.0(4) . .
N1 C01 O02 71.8(2) . .
C02 C01 O02 106.1(3) . .
C03 C01 O02 141.7(3) . .
C04 C01 O02 33.8(2) . .
C01 C02 O02 53.8(3) . .
N2 C04 C05 108.7(4) . .
N2 C04 C01 100.9(4) . .
C05 C04 C01 115.6(4) . .
N2 C04 C06 105.4(4) . .
C05 C04 C06 111.7(5) . .
C01 C04 C06 113.3(5) . .
N2 C04 O02 25.8(2) . .
C05 C04 O02 89.7(3) . .
C01 C04 O02 125.9(3) . .
C06 C04 O02 97.6(3) . .
C04 C05 O02 58.5(3) . .
C04 C05 O02 119.1(3) . 2_565
O02 C05 O02 61.25(16) . 2_565
C04 C06 O02 52.3(3) . .
O02 N2 C07 126.4(4) . .
O02 N2 C04 122.7(4) . .
C07 N2 C04 110.4(4) . .
N2 O02 C07 27.8(2) . .
N2 O02 C04 31.4(2) . .
C07 O02 C04 59.02(18) . .
N2 O02 C05 58.7(2) . .
C07 O02 C05 85.7(2) . .
C04 O02 C05 31.82(16) . .
N2 O02 C09 85.5(3) . .
C07 O02 C09 57.74(15) . .
C04 O02 C09 116.6(2) . .
C05 O02 C09 141.3(2) . .
N2 O02 C08 57.3(2) . .
C07 O02 C08 29.54(13) . .
C04 O02 C08 88.48(18) . .
C05 O02 C08 114.3(2) . .
C09 O02 C08 28.20(12) . .
N2 O02 C06 49.5(3) . .
C07 O02 C06 70.46(19) . .
C04 O02 C06 30.09(16) . .
C05 O02 C06 50.45(19) . .
C09 O02 C06 117.7(2) . .
C08 O02 C06 94.96(18) . .
N2 O02 O02 126.7(3) . 2_565
C07 O02 O02 147.3(3) . 2_565
C04 O02 O02 101.50(19) . 2_565
C05 O02 O02 70.02(16) . 2_565
C09 O02 O02 135.6(2) . 2_565
C08 O02 O02 152.3(3) . 2_565
C06 O02 O02 106.7(2) . 2_565
N2 O02 N1 12.0(2) . .
C07 O02 N1 15.80(12) . .
C04 O02 N1 43.26(14) . .
C05 O02 N1 70.43(16) . .
C09 O02 N1 73.54(14) . .
C08 O02 N1 45.34(11) . .
C06 O02 N1 57.78(15) . .
O02 O02 N1 136.7(2) 2_565 .
N2 O02 C01 13.1(2) . .
C07 O02 C01 40.53(14) . .
C04 O02 C01 20.30(14) . .
C05 O02 C01 45.57(14) . .
C09 O02 C01 98.10(16) . .
C08 O02 C01 69.95(13) . .
C06 O02 C01 44.87(14) . .
O02 O02 C01 114.03(18) 2_565 .
N1 O02 C01 24.94(9) . .
N2 O02 C05 166.6(4) . 2_565
C07 O02 C05 147.7(2) . 2_565
C04 O02 C05 149.95(18) . 2_565
C05 O02 C05 118.75(16) . 2_565
C09 O02 C05 92.43(16) . 2_565
C08 O02 C05 119.75(17) . 2_565
C06 O02 C05 141.0(2) . 2_565
O02 O02 C05 48.74(14) 2_565 2_565
N1 O02 C05 161.22(19) . 2_565
C01 O02 C05 160.02(17) . 2_565
N2 O02 C3S 115.7(4) . .
C07 O02 C3S 130.2(3) . .
C04 O02 C3S 91.3(2) . .
C05 O02 C3S 85.5(2) . .
C09 O02 C3S 126.6(2) . .
C08 O02 C3S 135.3(2) . .
C06 O02 C3S 66.3(2) . .
O02 O02 C3S 70.9(2) 2_565 .
N1 O02 C3S 122.3(2) . .
C01 O02 C3S 110.2(2) . .
C05 O02 C3S 76.0(2) 2_565 .
N2 O02 F9 130.8(3) . 2
C07 O02 F9 112.49(18) . 2
C04 O02 F9 136.3(2) . 2
C05 O02 F9 145.9(2) . 2
C09 O02 F9 68.53(13) . 2
C08 O02 F9 90.15(14) . 2
C06 O02 F9 106.87(19) . 2
O02 O02 F9 99.63(19) 2_565 2
N1 O02 F9 123.16(14) . 2
C01 O02 F9 140.28(16) . 2
C05 O02 F9 59.59(14) 2_565 2
C3S O02 F9 60.62(17) . 2
N2 O02 C3S 96.1(3) . 2_565
C07 O02 C3S 96.9(2) . 2_565
C04 O02 C3S 98.3(2) . 2_565
C05 O02 C3S 77.7(2) . 2_565
C09 O02 C3S 93.37(18) . 2_565
C08 O02 C3S 95.60(18) . 2_565
C06 O02 C3S 126.6(2) . 2_565
O02 O02 C3S 57.64(18) 2_565 2_565
N1 O02 C3S 97.15(17) . 2_565
C01 O02 C3S 91.62(17) . 2_565
C05 O02 C3S 70.75(18) 2_565 2_565
C3S O02 C3S 128.53(17) . 2_565
F9 O02 C3S 125.24(18) 2 2_565
N2 O02 C1S 71.5(3) . 2_565
C07 O02 C1S 62.98(19) . 2_565
C04 O02 C1S 89.60(19) . 2_565
C05 O02 C1S 87.0(2) . 2_565
C09 O02 C1S 66.42(16) . 2_565
C08 O02 C1S 60.64(16) . 2_565
C06 O02 C1S 118.30(18) . 2_565
O02 O02 C1S 93.3(2) 2_565 2_565
N1 O02 C1S 67.68(14) . 2_565
C01 O02 C1S 73.53(14) . 2_565
C05 O02 C1S 95.52(18) 2_565 2_565
C3S O02 C1S 164.0(2) . 2_565
F9 O02 C1S 126.75(14) 2 2_565
C3S O02 C1S 35.75(16) 2_565 2_565
N2 O02 C02 27.3(3) . .
C07 O02 C02 46.86(15) . .
C04 O02 C02 33.07(16) . .
C05 O02 C02 42.87(16) . .
C09 O02 C02 98.50(16) . .
C08 O02 C02 72.70(14) . .
C06 O02 C02 62.33(15) . .
O02 O02 C02 101.93(18) 2_565 .
N1 O02 C02 34.93(10) . .
C01 O02 C02 20.14(10) . .
C05 O02 C02 141.17(18) 2_565 .
C3S O02 C02 123.14(19) . .
F9 O02 C02 157.96(15) 2 .
C3S O02 C02 71.49(16) 2_565 .
C1S O02 C02 56.53(12) 2_565 .
N1 C07 N2 109.5(4) . .
N1 C07 C08 126.7(4) . .
N2 C07 C08 123.8(4) . .
N1 C07 O02 135.3(3) . .
N2 C07 O02 25.8(2) . .
C08 C07 O02 98.0(3) . .
C010 C08 C09 105.3(4) . .
C010 C08 C07 127.5(4) . .
C09 C08 C07 127.2(4) . .
C010 C08 O02 179.0(3) . .
C09 C08 O02 74.8(3) . .
C07 C08 O02 52.4(2) . .
N3 C09 C08 110.0(4) . .
N3 C09 O02 172.8(4) . .
C08 C09 O02 77.0(3) . .
C09 N3 N4 105.4(3) . .
C09 N3 Cu2 121.6(3) . .
N4 N3 Cu2 132.7(2) . .
C010 N4 N3 111.8(3) . .
C010 N4 C041 128.5(4) . .
N3 N4 C041 119.6(3) . .
C042 C041 N4 116.9(4) . .
C041 C042 C043 112.8(4) . .
C044 C043 C042 114.0(4) . .
N4 C010 C08 107.5(4) . .
C4S C1S C2S 121.1(6) 2_465 .
C4S C1S O02 123.7(4) 2_465 2_565
C2S C1S O02 89.6(4) . 2_565
C4S C2S C1S 117.3(6) . .
C4S C2S C3S 124.3(7) . .
C1S C2S C3S 118.3(8) . .
C2S C3S O02 132.8(5) . .
C2S C3S O02 89.2(5) . 2_565
O02 C3S O02 51.47(17) . 2_565
C2S C4S C1S 121.6(6) . 2_465

loop_
_geom_bond_atom_site_label_1
_geom_bond_atom_site_label_2
_geom_bond_distance
_geom_bond_site_symmetry_2
Cu1 O2 1.981(3) .
Cu1 O2 1.981(3) 2_666
Cu1 O1 2.065(3) 2_666
Cu1 O1 2.065(3) .
Cu1 O01 2.167(3) .
Cu1 O01 2.167(3) 2_666
O1 C2 1.240(5) .
C1 F2 1.25(2) .
C1 F1 1.264(19) .
C1 F3 1.26(2) .
C1 F3A 1.297(19) .
C1 F1A 1.34(3) .
C1 F2A 1.39(3) .
C1 C2 1.526(7) .
F1 F3A 0.63(4) .
F2 F1A 0.54(4) .
F2 F3A 1.74(4) .
C2 C3 1.392(6) .
C3 C4 1.384(6) .
C4 O2 1.246(5) .
C4 C5 1.511(7) .
C5 F6A 1.094(19) .
C5 F4A 1.21(3) .
C5 F5 1.320(6) .
C5 F6 1.46(3) .
C5 F4 1.488(18) .
F6 F4A 0.49(5) .
F4A F6A 1.67(4) .
Cu2 O3 1.949(3) .
Cu2 O3 1.949(3) 2
Cu2 O4 1.983(3) .
Cu2 O4 1.983(3) 2
Cu2 N3 2.383(3) 2
Cu2 N3 2.383(3) .
O3 C7 1.245(5) .
C6 F7 1.305(7) .
C6 F8 1.307(6) .
C6 F9 1.327(6) .
C6 C7 1.531(7) .
F9 O02 3.649(6) 2
C7 C8 1.373(7) .
C8 C9 1.395(7) .
C9 O4 1.252(5) .
C9 C10 1.520(7) .
C10 F10 1.27(2) .
C10 F10A 1.288(17) .
C10 F11A 1.26(2) .
C10 F11 1.299(14) .
C10 F12 1.290(13) .
C10 F12A 1.308(16) .
F10 F11A 0.64(3) .
F10 F12A 1.55(3) .
F11 F10A 0.94(3) .
F11 F11A 1.51(3) .
F12 F12A 0.97(3) .
F12 F10A 1.45(2) .
O01 N1 1.300(4) .
N1 C07 1.315(5) .
N1 C01 1.508(5) .
N1 O02 3.398(6) .
C01 C02 1.515(6) .
C01 C03 1.527(6) .
C01 C04 1.522(7) .
C01 O02 3.553(7) .
C02 O02 4.230(7) .
C04 N2 1.513(6) .
C04 C05 1.510(7) .
C04 C06 1.547(7) .
C04 O02 2.440(6) .
C05 O02 2.863(6) .
C05 O02 3.579(8) 2_565
C06 O02 3.058(8) .
N2 O02 1.264(5) .
N2 C07 1.352(5) .
O02 C07 2.336(6) .
O02 C09 2.889(6) .
O02 C08 2.918(6) .
O02 O02 3.339(8) 2_565
O02 C05 3.579(8) 2_565
O02 C3S 3.605(10) .
O02 F9 3.649(6) 2
O02 C3S 4.033(11) 2_565
O02 C1S 4.084(8) 2_565
C07 C08 1.453(5) .
C08 C010 1.367(6) .
C08 C09 1.415(6) .
C09 N3 1.324(5) .
N3 N4 1.369(5) .
N4 C010 1.326(5) .
N4 C041 1.470(5) .
C041 C042 1.427(6) .
C042 C043 1.503(6) .
C043 C044 1.514(8) .
C1S C4S 1.352(8) 2_465
C1S C2S 1.360(8) .
C1S O02 4.084(8) 2_565
C2S C4S 1.356(9) .
C2S C3S 1.541(9) .
C3S O02 4.033(11) 2_565
C4S C1S 1.352(8) 2_465
